data_9005528
loop_
_publ_author_name
'Schingaro, E.'
'Scordari, F.'
'Ventruti, G.'

_publ_section_title
;
 Trioctahedral micas-1M from Mt. Vulture (Italy): Structural
 disorder and crystal chemistry
 Sample: LC2G
;
_journal_name_full 'European Journal of Mineralogy'
_journal_page_first 1057
_journal_page_last 1069
_journal_paper_doi 10.1127/0935-1221/2001/0013-1057
_journal_volume 13
_journal_year 2001
_chemical_compound_source 'Mt. Vulture, Italy'
_chemical_formula_sum
;Al1.4 Ba0.02 F0.35 Fe0.69 H1.86 K0.83 Mg1.84 Mn0.01 Na0.05 O11.72 Si2.8
 Ti0.13
;
_chemical_name_mineral Phlogopite-1M
_space_group_IT_number 12
_symmetry_space_group_name_Hall '-C 2y'
_symmetry_space_group_name_H-M 'C 1 2/m 1'
_cell_angle_alpha 90
_cell_angle_beta 100.06
_cell_angle_gamma 90
_cell_formula_units_Z 2
_cell_length_a 5.332
_cell_length_b 9.235
_cell_length_c 10.220
_cell_volume 495.506
_database_code_amcsd 0006916
_exptl_crystal_density_diffrn 2.941
_cod_original_formula_sum 'K.83 Na.05 Ba.02 O11.72 H1.86 Al1.4 Mg1.84 Fe.69 Mn.01 Ti.13 Si2.8 F.35'
_cod_database_code 9005528

loop_
_space_group_symop_operation_xyz
x,y,z
1/2+x,1/2+y,z
x,-y,z
1/2+x,1/2-y,z
-x,y,-z
1/2-x,1/2+y,-z
-x,-y,-z
1/2-x,1/2-y,-z

loop_
_atom_site_aniso_label
_atom_site_aniso_U_11
_atom_site_aniso_U_22
_atom_site_aniso_U_33
_atom_site_aniso_U_12
_atom_site_aniso_U_13
_atom_site_aniso_U_23
K 0.03500 0.03500 0.03600 0.00000 0.00570 0.00000
Na 0.03500 0.03500 0.03600 0.00000 0.00570 0.00000
Ba 0.03500 0.03500 0.03600 0.00000 0.00570 0.00000
O 0.03500 0.03500 0.03600 0.00000 0.00570 0.00000
H 0.03500 0.03500 0.03600 0.00000 0.00570 0.00000
AlM1 0.00940 0.00870 0.01800 0.00000 0.00450 0.00000
MgM1 0.00940 0.00870 0.01800 0.00000 0.00450 0.00000
FeM1 0.00940 0.00870 0.01800 0.00000 0.00450 0.00000
MnM1 0.00940 0.00870 0.01800 0.00000 0.00450 0.00000
AlM2 0.00850 0.01250 0.01590 0.00000 0.00170 0.00000
TiM2 0.00850 0.01250 0.01590 0.00000 0.00170 0.00000
MgM2 0.00850 0.01250 0.01590 0.00000 0.00170 0.00000
FeM2 0.00850 0.01250 0.01590 0.00000 0.00170 0.00000
SiT 0.01070 0.01140 0.01600 -0.00010 0.00300 0.00010
AlT 0.01070 0.01140 0.01600 -0.00010 0.00300 0.00010
O1 0.01800 0.02700 0.02100 -0.00500 0.00500 -0.00200
O2 0.02800 0.01900 0.02000 0.00000 0.00000 0.00000
O3 0.01100 0.01100 0.01500 -0.00020 0.00220 0.00000
O-H 0.01100 0.01500 0.01100 0.00000 0.00100 0.00000
F 0.01100 0.01500 0.01100 0.00000 0.00100 0.00000

loop_
_atom_site_label
_atom_site_fract_x
_atom_site_fract_y
_atom_site_fract_z
_atom_site_occupancy
_atom_site_U_iso_or_equiv
_atom_site_type_symbol
_atom_site_attached_hydrogens
K 0.00000 0.00000 0.00000 0.83000 0.03540 K 0
Na 0.00000 0.00000 0.00000 0.05000 0.03540 Na 0
Ba 0.00000 0.00000 0.00000 0.02000 0.03540 Ba 0
O 0.00000 0.00000 0.00000 0.07000 0.03540 O 0
H 0.00000 0.00000 0.00000 0.21000 0.03540 H 0
AlM1 0.00000 0.50000 0.50000 0.17000 0.01100 Al 0
MgM1 0.00000 0.50000 0.50000 0.35000 0.01100 Mg 0
FeM1 0.00000 0.50000 0.50000 0.34000 0.01100 Fe 0
MnM1 0.00000 0.50000 0.50000 0.01000 0.01100 Mn 0
AlM2 0.00000 0.83410 0.50000 0.01500 0.01200 Al 0
TiM2 0.00000 0.83410 0.50000 0.06500 0.01200 Ti 0
MgM2 0.00000 0.83410 0.50000 0.74500 0.01200 Mg 0
FeM2 0.00000 0.83410 0.50000 0.17500 0.01200 Fe 0
SiT 0.57530 0.16680 0.22600 0.70000 0.01240 Si 0
AlT 0.57530 0.16680 0.22600 0.30000 0.01240 Al 0
O1 0.82730 0.22840 0.16860 1.00000 0.02130 O 0
O2 0.51300 0.00000 0.16940 1.00000 0.02210 O 0
O3 0.63060 0.16740 0.39140 1.00000 0.01240 O 0
O-H 0.13150 0.00000 0.39940 0.82500 0.01230 O 1
F 0.13150 0.00000 0.39940 0.17500 0.01230 F 0

loop_
_cod_changelog_entry_id
_cod_changelog_entry_author
_cod_changelog_entry_date
_cod_changelog_entry_text
1
;cod-tools version 3.8.0
Id: cif_guess_AMCSD_atom_types 9581 2023-05-17 12:35:41Z saulius
;
2023-05-18T11:39:24+03:00
;Derived atom types and hydrogen counts
from atom names that follow the AMCSD naming convention
(Wat == water, O-H == hydroxyl).
;
2
;cod-tools version 3.10.1
Id: cif_fix_AMCSD_aniso_labels 10200 2024-08-01 14:09:44Z saulius
;
2024-08-02T12:20:57+03:00
;Changed the following '_atom_site_aniso_label' values:
'OH' -> 'O-H'
;

loop_
_cod_related_entry_id
_cod_related_entry_database
_cod_related_entry_code
1 AMCSD 0006916
